data_1561591
loop_
_publ_author_name
'Fukuda, Koichiro'
'Hasegawa, Ryo'
'Kitagawa, Takuya'
'Nakamori, Hiroshi'
'Asaka, Toru'
'Berghout, Abid'
'B\'echade, Emilie'
'Masson, Olivier'
'Jouin, Jenny'
'Thomas, Philippe'

_publ_section_title
;
 Well-aligned polycrystalline lanthanum silicate oxyapatite grown by
 reactive diffusion between solid La2SiO5 and gases [SiO+1/2O2]
;
_journal_name_full 'Journal of Solid State Chemistry'
_journal_page_first 1
_journal_page_last 6
_journal_paper_doi 10.1016/j.jssc.2015.12.007
_journal_volume 235
_journal_year 2016
_chemical_absolute_configuration .
_chemical_formula_moiety 'La9.48 O26 Si5.89'
_chemical_formula_sum 'La9.48 O26 Si5.89'
_chemical_formula_weight 1899.76
_space_group_IT_number 176
_space_group_name_Hall '-P 6c'
_space_group_name_H-M_alt 'P 63/m'
_symmetry_cell_setting hexagonal
_symmetry_Int_Tables_number 176
_symmetry_space_group_name_Hall '-P 6c'
_symmetry_space_group_name_H-M 'P 63/m'
_cell_angle_alpha 90
_cell_angle_beta 90
_cell_angle_gamma 120
_cell_formula_units_Z 1
_cell_length_a 9.7205(13)
_cell_length_b 9.7205(13)
_cell_length_c 7.1987(10)
_cell_measurement_temperature 293
_cell_volume 589.06(14)
_diffrn_ambient_temperature 293
_diffrn_measured_fraction_theta_full 1
_diffrn_measured_fraction_theta_max 1
_diffrn_measurement_device_type 'Bruker APEXII CCD'
_diffrn_radiation_probe x-ray
_diffrn_radiation_source 'X-ray tube'
_diffrn_radiation_type 'Mo K\a'
_diffrn_radiation_wavelength 0.71073
_diffrn_reflns_av_R_equivalents 0.0815
_diffrn_reflns_av_unetI/netI 0.0344
_diffrn_reflns_limit_h_max 16
_diffrn_reflns_limit_h_min -16
_diffrn_reflns_limit_k_max 16
_diffrn_reflns_limit_k_min -16
_diffrn_reflns_limit_l_max 11
_diffrn_reflns_limit_l_min -11
_diffrn_reflns_number 14623
_diffrn_reflns_theta_full 36.32
_diffrn_reflns_theta_max 36.32
_diffrn_reflns_theta_min 2.42
_exptl_absorpt_coefficient_mu 17.206
_exptl_absorpt_correction_T_max 0.842
_exptl_absorpt_correction_T_min 0.741
_exptl_absorpt_correction_type multi-scan
_exptl_absorpt_process_details '(SADABS; Sheldrick: 1996)'
_exptl_crystal_colour colourless
_exptl_crystal_density_diffrn 5.352
_exptl_crystal_description prizm
_exptl_crystal_F_000 831
_exptl_crystal_size_max 0.025
_exptl_crystal_size_mid 0.015
_exptl_crystal_size_min 0.005
_refine_diff_density_max 0.72
_refine_diff_density_min -0.68
_refine_ls_extinction_method none
_refine_ls_goodness_of_fit_gt 1.17
_refine_ls_goodness_of_fit_ref 1.12
_refine_ls_number_constraints 1
_refine_ls_number_parameters 40
_refine_ls_number_reflns 621
_refine_ls_number_restraints 0
_refine_ls_R_factor_all 0.0273
_refine_ls_R_factor_gt 0.0169
_refine_ls_shift/su_max 0.0198
_refine_ls_shift/su_mean 0.0051
_refine_ls_structure_factor_coef F
_refine_ls_weighting_details w=1/(\s^2^(F)+0.0001F^2^)
_refine_ls_weighting_scheme sigma
_refine_ls_wR_factor_gt 0.0201
_refine_ls_wR_factor_ref 0.0215
_reflns_number_gt 502
_reflns_number_total 621
_reflns_threshold_expression I>3\s(I)
_cod_data_source_file JSSC-2016-235-1.cif
_cod_data_source_block I
_cod_depositor_comments
;
The following automatic conversions were performed:

data item '_diffrn_radiation_probe' value 'X-ray' was changed to
'x-ray' in accordance with the built-in table derived from the CIF
Core dictionary named 'cif_core.dic' version 2.4.5 last updated on
2014-11-21.

Automatic conversion script
Id: cif_fix_values 8369 2020-08-20 11:38:08Z andrius 
;
_cod_original_cell_volume 589.1(2)
_cod_database_code 1561591

loop_
_space_group_symop_id
_space_group_symop_operation_xyz
1 x,y,z
2 -y,x-y,z
3 -x+y,-x,z
4 -x,-y,z+1/2
5 y,-x+y,z+1/2
6 x-y,x,z+1/2
7 -x,-y,-z
8 y,-x+y,-z
9 x-y,x,-z
10 x,y,-z+1/2
11 -y,x-y,-z+1/2
12 -x+y,-x,-z+1/2

loop_
_atom_site_label
_atom_site_type_symbol
_atom_site_fract_x
_atom_site_fract_y
_atom_site_fract_z
_atom_site_adp_type
_atom_site_U_iso_or_equiv
_atom_site_site_symmetry_multiplicity
_atom_site_occupancy
_atom_site_calc_flag
_atom_site_refinement_flags
_atom_site_disorder_assembly
_atom_site_disorder_group
La1 La 0.333333 0.666667 0.00094(8) Uani 0.01227(14) 4 0.871(2) d . . .
La2 La 0.24251(4) 0.22941(4) 0.25 Uani 0.00849(13) 6 1 d . . .
Si Si 0.03034(17) 0.40181(17) 0.25 Uani 0.0051(5) 6 0.9810(11) d . . .
O1 O 0.1218(5) 0.5951(5) 0.25 Uani 0.0131(16) 6 1 d . . .
O2 O 0.4856(6) 0.1612(5) 0.25 Uani 0.0179(18) 6 1 d . . .
O3 O 0.0912(4) 0.3460(4) 0.0703(4) Uani 0.0237(16) 12 1 d . . .
O4 O 0 0 0.25 Uani 0.040(3) 2 1 d . . .

loop_
_atom_site_aniso_label
_atom_site_aniso_type_symbol
_atom_site_aniso_U_11
_atom_site_aniso_U_22
_atom_site_aniso_U_33
_atom_site_aniso_U_12
_atom_site_aniso_U_13
_atom_site_aniso_U_23
La1 La 0.00760(16) 0.00760(16) 0.0216(3) 0.00380(8) 0 0
La2 La 0.00893(16) 0.00954(16) 0.00871(16) 0.00590(12) 0 0
Si Si 0.0052(6) 0.0047(6) 0.0054(7) 0.0025(6) 0 0
O1 O 0.014(2) 0.0102(19) 0.018(2) 0.0085(17) 0 0
O2 O 0.027(2) 0.0088(19) 0.014(2) 0.0060(19) 0 0
O3 O 0.0298(18) 0.047(2) 0.0103(16) 0.0307(17) -0.0085(13) -0.0130(15)
O4 O 0.017(3) 0.017(3) 0.085(9) 0.0087(13) 0 0

loop_
_atom_type_symbol
_atom_type_scat_dispersion_real
_atom_type_scat_dispersion_imag
_atom_type_scat_source
La -0.2871 2.4523 'International Tables Vol C tables 4.2.6.8 and 6.1.1.1'
O 0.0106 0.0060 'International Tables Vol C tables 4.2.6.8 and 6.1.1.1'
Si 0.0817 0.0704 'International Tables Vol C tables 4.2.6.8 and 6.1.1.1'

loop_
_geom_angle_atom_site_label_1
_geom_angle_atom_site_label_2
_geom_angle_atom_site_label_3
_geom_angle_site_symmetry_1
_geom_angle_site_symmetry_2
_geom_angle_site_symmetry_3
_geom_angle
O1 La1 O1 . . 2_665 75.99(14)
O1 La1 O1 . . 3_565 75.99(12)
O1 La1 O2 . . 4_664 153.57(18)
O1 La1 O2 . . 5_564 93.17(12)
O1 La1 O2 . . 6_554 125.33(13)
O1 La1 O3 . . . 57.80(12)
O1 La1 O3 . . 2_665 124.98(10)
O1 La1 O3 . . 3_565 65.84(13)
O1 La1 O1 2_665 . 3_565 75.99(16)
O1 La1 O2 2_665 . 4_664 125.33(16)
O1 La1 O2 2_665 . 5_564 153.56(16)
O1 La1 O2 2_665 . 6_554 93.17(17)
O1 La1 O3 2_665 . . 65.84(12)
O1 La1 O3 2_665 . 2_665 57.80(12)
O1 La1 O3 2_665 . 3_565 124.98(13)
O1 La1 O2 3_565 . 4_664 93.17(9)
O1 La1 O2 3_565 . 5_564 125.3(2)
O1 La1 O2 3_565 . 6_554 153.6(2)
O1 La1 O3 3_565 . . 124.98(9)
O1 La1 O3 3_565 . 2_665 65.84(18)
O1 La1 O3 3_565 . 3_565 57.80(17)
O2 La1 O2 4_664 . 5_564 73.28(13)
O2 La1 O2 4_664 . 6_554 73.28(12)
O2 La1 O3 4_664 . . 141.13(10)
O2 La1 O3 4_664 . 2_665 68.76(14)
O2 La1 O3 4_664 . 3_565 87.91(15)
O2 La1 O2 5_564 . 6_554 73.3(2)
O2 La1 O3 5_564 . . 87.91(14)
O2 La1 O3 5_564 . 2_665 141.13(10)
O2 La1 O3 5_564 . 3_565 68.77(17)
O2 La1 O3 6_554 . . 68.76(12)
O2 La1 O3 6_554 . 2_665 87.91(19)
O2 La1 O3 6_554 . 3_565 141.13(16)
O3 La1 O3 . . 2_665 117.01(14)
O3 La1 O3 . . 3_565 117.01(13)
O3 La1 O3 2_665 . 3_565 117.01(14)
O1 La2 O2 2_665 . . 98.96(15)
O1 La2 O3 2_665 . . 70.46(13)
O1 La2 O3 2_665 . 5_555 83.95(12)
O1 La2 O3 2_665 . 8_555 83.95(12)
O1 La2 O3 2_665 . 10_555 70.46(13)
O1 La2 O4 2_665 . . 150.31(13)
O2 La2 O3 . . . 147.50(8)
O2 La2 O3 . . 5_555 70.71(13)
O2 La2 O3 . . 8_555 70.71(13)
O2 La2 O3 . . 10_555 147.50(8)
O2 La2 O4 . . . 110.73(8)
O3 La2 O3 . . 5_555 135.05(17)
O3 La2 O3 . . 8_555 77.53(16)
O3 La2 O3 . . 10_555 59.52(12)
O3 La2 O4 . . . 83.90(6)
O3 La2 O3 5_555 . 8_555 137.00(14)
O3 La2 O3 5_555 . 10_555 77.53(16)
O3 La2 O4 5_555 . . 105.39(8)
O3 La2 O3 8_555 . 10_555 135.05(17)
O3 La2 O4 8_555 . . 105.39(8)
O3 La2 O4 10_555 . . 83.90(6)
O1 Si O2 . . 2_555 111.9(3)
O1 Si O3 . . . 107.79(16)
O1 Si O3 . . 10_555 107.79(16)
O2 Si O3 2_555 . . 111.73(18)
O2 Si O3 2_555 . 10_555 111.73(18)
O3 Si O3 . . 10_555 105.6(2)

loop_
_geom_bond_atom_site_label_1
_geom_bond_atom_site_label_2
_geom_bond_site_symmetry_1
_geom_bond_site_symmetry_2
_geom_bond_distance
La1 O1 . . 2.549(3)
La1 O1 . 2_665 2.549(5)
La1 O1 . 3_565 2.549(3)
La1 O2 . 4_664 2.493(3)
La1 O2 . 5_564 2.493(4)
La1 O2 . 6_554 2.493(4)
La1 O3 . . 2.858(3)
La1 O3 . 2_665 2.858(4)
La1 O3 . 3_565 2.858(5)
La2 O1 . 2_665 2.506(6)
La2 O2 . . 2.755(6)
La2 O3 . . 2.606(5)
La2 O3 . 5_555 2.478(3)
La2 O3 . 8_555 2.478(3)
La2 O3 . 10_555 2.606(5)
La2 O4 . . 2.2963(2)
Si O1 . . 1.628(4)
Si O2 . 2_555 1.623(5)
Si O3 . . 1.624(4)
Si O3 . 10_555 1.624(4)
